data_7251159
loop_
_publ_author_name
'Fokin, Sergey V.'
'Tolstikov, Svyatoslav E.'
'Morozov, Vitaliy A.'
'Samsonenko, Arkady A.'
'Romanenko, Galina'
'Bogomyakov, Artem'

_publ_section_title
;
 Aqua and ammine 3d metal complexes with anion-radical of
 difurazanopyrazine
;
_journal_name_full CrystEngComm
_journal_paper_doi 10.1039/D5CE00836K
_journal_year 2025
_chemical_formula_sum 'C8 H12 N16 Ni O4'
_chemical_formula_weight 455.05
_space_group_crystal_system monoclinic
_space_group_IT_number 14
_space_group_name_Hall '-P 2yn'
_space_group_name_H-M_alt 'P 1 21/n 1'
_atom_sites_solution_hydrogens difmap
_audit_creation_method SHELXL-2018/3
_audit_update_record
;
2024-12-05 deposited with the CCDC.	2025-10-28 downloaded from the CCDC.
;
_cell_angle_alpha 90
_cell_angle_beta 111.9995(14)
_cell_angle_gamma 90
_cell_formula_units_Z 2
_cell_length_a 8.3767(3)
_cell_length_b 11.2253(4)
_cell_length_c 9.2089(3)
_cell_measurement_reflns_used 3681
_cell_measurement_temperature 296(2)
_cell_measurement_theta_max 67.74
_cell_measurement_theta_min 6.10
_cell_volume 802.87(5)
_computing_cell_refinement 'Bruker SAINT'
_computing_data_collection 'Bruker APEX2'
_computing_data_reduction 'Bruker SAINT'
_computing_molecular_graphics 'Bruker SHELXTL'
_computing_publication_material 'Bruker SHELXTL'
_computing_structure_refinement 'SHELXL-2018/3 (Sheldrick, 2018)'
_computing_structure_solution 'SHELXS-97 (Sheldrick 2008)'
_diffrn_ambient_temperature 296(2)
_diffrn_measured_fraction_theta_full 0.994
_diffrn_measured_fraction_theta_max 0.992
_diffrn_measurement_device_type 'Bruker APEX-II CCD'
_diffrn_measurement_method '\f and \w scans'
_diffrn_radiation_type CuK\a
_diffrn_radiation_wavelength 1.54178
_diffrn_reflns_av_R_equivalents 0.0241
_diffrn_reflns_av_unetI/netI 0.0199
_diffrn_reflns_Laue_measured_fraction_full 0.994
_diffrn_reflns_Laue_measured_fraction_max 0.992
_diffrn_reflns_limit_h_max 10
_diffrn_reflns_limit_h_min -9
_diffrn_reflns_limit_k_max 13
_diffrn_reflns_limit_k_min -13
_diffrn_reflns_limit_l_max 10
_diffrn_reflns_limit_l_min -10
_diffrn_reflns_number 5683
_diffrn_reflns_point_group_measured_fraction_full 0.994
_diffrn_reflns_point_group_measured_fraction_max 0.992
_diffrn_reflns_theta_full 67.679
_diffrn_reflns_theta_max 67.864
_diffrn_reflns_theta_min 6.099
_exptl_absorpt_coefficient_mu 2.359
_exptl_absorpt_correction_type none
_exptl_crystal_colour black
_exptl_crystal_density_diffrn 1.882
_exptl_crystal_description prism
_exptl_crystal_F_000 464
_exptl_crystal_size_max 0.24
_exptl_crystal_size_mid 0.012
_exptl_crystal_size_min 0.01
_refine_diff_density_max 0.414
_refine_diff_density_min -0.324
_refine_diff_density_rms 0.054
_refine_ls_extinction_method none
_refine_ls_goodness_of_fit_ref 1.076
_refine_ls_hydrogen_treatment refall
_refine_ls_matrix_type full
_refine_ls_number_parameters 157
_refine_ls_number_reflns 1437
_refine_ls_number_restraints 0
_refine_ls_restrained_S_all 1.076
_refine_ls_R_factor_all 0.0314
_refine_ls_R_factor_gt 0.0295
_refine_ls_shift/su_max 0.000
_refine_ls_shift/su_mean 0.000
_refine_ls_structure_factor_coef Fsqd
_refine_ls_weighting_details 'w=1/[\s^2^(Fo^2^)+(0.0494P)^2^+0.3658P] where P=(Fo^2^+2Fc^2^)/3'
_refine_ls_weighting_scheme calc
_refine_ls_wR_factor_gt 0.0823
_refine_ls_wR_factor_ref 0.0842
_reflns_Friedel_coverage 0.000
_reflns_number_gt 1333
_reflns_number_total 1437
_reflns_threshold_expression 'I > 2\s(I)'
_cod_data_source_file d5ce00836k2.cif
_cod_data_source_block 514
_cod_original_sg_symbol_H-M 'P 21/n'
_cod_database_code 7251159
_shelx_shelxl_version_number 2018/3
_shelx_space_group_comment
; 
The symmetry employed for this shelxl refinement is uniquely defined 
by the following loop, which should always be used as a source of 
symmetry information in preference to the above space-group names. 
They are only intended as comments. 
;

loop_
_space_group_symop_operation_xyz
'x, y, z'
'-x+1/2, y+1/2, -z+1/2'
'-x, -y, -z'
'x-1/2, -y-1/2, z-1/2'

loop_
_atom_site_label
_atom_site_type_symbol
_atom_site_fract_x
_atom_site_fract_y
_atom_site_fract_z
_atom_site_U_iso_or_equiv
_atom_site_adp_type
_atom_site_occupancy
_atom_site_site_symmetry_order
_atom_site_calc_flag
_atom_site_refinement_flags_posn
_atom_site_refinement_flags_adp
_atom_site_refinement_flags_occupancy
_atom_site_disorder_assembly
_atom_site_disorder_group
Ni Ni 0.000000 0.000000 0.500000 0.02518(17) Uani 1 2 d S . P . .
O1 O 0.2382(2) 0.07353(15) 0.10392(16) 0.0452(4) Uani 1 1 d . . . . .
N2 N 0.1546(2) 0.06191(16) 0.20892(18) 0.0373(4) Uani 1 1 d . . . . .
C3 C 0.2460(2) -0.01846(15) 0.3099(2) 0.0264(4) Uani 1 1 d . . . . .
N4 N 0.21522(18) -0.05868(13) 0.43570(16) 0.0256(3) Uani 1 1 d . . . . .
C5 C 0.3347(2) -0.14108(15) 0.51270(19) 0.0254(4) Uani 1 1 d . . . . .
N6 N 0.3439(2) -0.19891(14) 0.64015(19) 0.0348(4) Uani 1 1 d . . . . .
O7 O 0.49194(18) -0.26937(13) 0.67675(17) 0.0410(4) Uani 1 1 d . . . . .
N8 N 0.5726(2) -0.25565(16) 0.5724(2) 0.0406(4) Uani 1 1 d . . . . .
C9 C 0.4773(2) -0.17740(17) 0.4694(2) 0.0301(4) Uani 1 1 d . . . . .
N10 N 0.5090(2) -0.13666(16) 0.34519(19) 0.0360(4) Uani 1 1 d . . . . .
C11 C 0.3882(2) -0.05679(17) 0.2674(2) 0.0306(4) Uani 1 1 d . . . . .
N12 N 0.3811(3) 0.00171(16) 0.1405(2) 0.0437(5) Uani 1 1 d . . . . .
N1W N 0.0612(3) 0.18140(16) 0.4793(3) 0.0376(4) Uani 1 1 d . . . . .
H12 H 0.169(8) 0.198(4) 0.511(6) 0.138(18) Uiso 1 1 d . . . . .
H13 H 0.026(10) 0.213(8) 0.546(9) 0.21(3) Uiso 1 1 d . . . . .
H11 H 0.028(6) 0.212(4) 0.396(5) 0.107(15) Uiso 1 1 d . . . . .
N2W N 0.1695(3) 0.0043(2) 0.7366(2) 0.0372(4) Uani 1 1 d . . . . .
H21 H 0.217(5) -0.051(4) 0.771(4) 0.084(13) Uiso 1 1 d . . . . .
H22 H 0.221(8) 0.056(5) 0.776(7) 0.16(2) Uiso 1 1 d . . . . .
H23 H 0.124(6) 0.000(3) 0.802(6) 0.097(15) Uiso 1 1 d . . . . .

loop_
_atom_site_aniso_label
_atom_site_aniso_U_11
_atom_site_aniso_U_22
_atom_site_aniso_U_33
_atom_site_aniso_U_23
_atom_site_aniso_U_13
_atom_site_aniso_U_12
Ni 0.0249(3) 0.0282(3) 0.0232(3) 0.00022(15) 0.00989(18) 0.00221(14)
O1 0.0494(9) 0.0584(9) 0.0329(7) 0.0132(7) 0.0211(6) 0.0036(7)
N2 0.0412(9) 0.0440(10) 0.0298(8) 0.0073(7) 0.0168(7) 0.0057(7)
C3 0.0276(9) 0.0283(8) 0.0238(9) -0.0035(7) 0.0101(7) -0.0034(7)
N4 0.0268(7) 0.0269(7) 0.0244(7) -0.0006(6) 0.0110(6) 0.0014(5)
C5 0.0242(8) 0.0238(8) 0.0271(8) -0.0025(7) 0.0084(6) -0.0016(6)
N6 0.0353(8) 0.0329(8) 0.0364(8) 0.0074(7) 0.0134(7) 0.0063(6)
O7 0.0368(7) 0.0368(8) 0.0458(8) 0.0125(6) 0.0115(6) 0.0083(6)
N8 0.0300(8) 0.0382(9) 0.0523(10) 0.0047(8) 0.0140(8) 0.0044(7)
C9 0.0228(8) 0.0281(9) 0.0377(9) -0.0042(7) 0.0093(7) -0.0022(6)
N10 0.0286(8) 0.0408(9) 0.0429(9) -0.0035(7) 0.0182(7) -0.0013(7)
C11 0.0282(9) 0.0360(10) 0.0298(9) -0.0062(7) 0.0134(7) -0.0063(7)
N12 0.0427(10) 0.0572(12) 0.0376(10) 0.0026(7) 0.0226(8) -0.0018(7)
N1W 0.0374(10) 0.0336(9) 0.0464(10) 0.0015(8) 0.0210(8) -0.0013(7)
N2W 0.0325(9) 0.0499(12) 0.0268(9) -0.0035(7) 0.0085(8) 0.0087(8)

loop_
_atom_type_symbol
_atom_type_description
_atom_type_scat_dispersion_real
_atom_type_scat_dispersion_imag
_atom_type_scat_source
C C 0.0181 0.0091 'International Tables Vol C Tables 4.2.6.8 and 6.1.1.4'
N N 0.0311 0.0180 'International Tables Vol C Tables 4.2.6.8 and 6.1.1.4'
Ni Ni -3.0029 0.5091 'International Tables Vol C Tables 4.2.6.8 and 6.1.1.4'
O O 0.0492 0.0322 'International Tables Vol C Tables 4.2.6.8 and 6.1.1.4'
H H 0.0000 0.0000 'International Tables Vol C Tables 4.2.6.8 and 6.1.1.4'

loop_
_geom_angle_atom_site_label_1
_geom_angle_atom_site_label_2
_geom_angle_atom_site_label_3
_geom_angle
_geom_angle_site_symmetry_1
_geom_angle_site_symmetry_3
_geom_angle_publ_flag
N2W Ni N2W 180.0 3_556 . ?
N2W Ni N1W 88.79(9) 3_556 3_556 ?
N2W Ni N1W 91.21(9) . 3_556 ?
N2W Ni N1W 91.21(9) 3_556 . ?
N2W Ni N1W 88.79(9) . . ?
N1W Ni N1W 180.0 3_556 . ?
N2W Ni N4 89.00(7) 3_556 3_556 ?
N2W Ni N4 91.00(7) . 3_556 ?
N1W Ni N4 90.76(6) 3_556 3_556 ?
N1W Ni N4 89.24(6) . 3_556 ?
N2W Ni N4 91.00(7) 3_556 . ?
N2W Ni N4 89.00(7) . . ?
N1W Ni N4 89.24(6) 3_556 . ?
N1W Ni N4 90.76(6) . . ?
N4 Ni N4 180.0 3_556 . ?
N12 O1 N2 113.06(14) . . ?
C3 N2 O1 104.05(15) . . ?
N2 C3 N4 125.84(17) . . ?
N2 C3 C11 109.42(16) . . ?
N4 C3 C11 124.73(16) . . ?
C5 N4 C3 109.61(14) . . ?
C5 N4 Ni 125.75(11) . . ?
C3 N4 Ni 124.63(11) . . ?
N6 C5 N4 126.08(16) . . ?
N6 C5 C9 109.04(16) . . ?
N4 C5 C9 124.86(16) . . ?
C5 N6 O7 104.11(14) . . ?
N8 O7 N6 113.00(13) . . ?
C9 N8 O7 104.70(14) . . ?
N8 C9 N10 125.27(16) . . ?
N8 C9 C5 109.14(16) . . ?
N10 C9 C5 125.58(17) . . ?
C11 N10 C9 109.31(15) . . ?
N12 C11 N10 125.39(18) . . ?
N12 C11 C3 108.73(17) . . ?
N10 C11 C3 125.88(16) . . ?
C11 N12 O1 104.74(16) . . ?

loop_
_geom_bond_atom_site_label_1
_geom_bond_atom_site_label_2
_geom_bond_distance
_geom_bond_site_symmetry_2
_geom_bond_publ_flag
Ni N2W 2.1093(18) 3_556 ?
Ni N2W 2.1093(18) . ?
Ni N1W 2.1257(18) 3_556 ?
Ni N1W 2.1257(18) . ?
Ni N4 2.1987(14) 3_556 ?
Ni N4 2.1987(14) . ?
O1 N12 1.376(3) . ?
O1 N2 1.397(2) . ?
N2 C3 1.316(3) . ?
C3 N4 1.355(2) . ?
C3 C11 1.451(3) . ?
N4 C5 1.352(2) . ?
C5 N6 1.318(2) . ?
C5 C9 1.452(2) . ?
N6 O7 1.401(2) . ?
O7 N8 1.374(2) . ?
N8 C9 1.320(3) . ?
C9 N10 1.348(2) . ?
N10 C11 1.341(3) . ?
C11 N12 1.322(3) . ?

loop_
_geom_hbond_atom_site_label_D
_geom_hbond_atom_site_label_H
_geom_hbond_atom_site_label_A
_geom_hbond_distance_DH
_geom_hbond_distance_HA
_geom_hbond_distance_DA
_geom_hbond_angle_DHA
_geom_hbond_site_symmetry_A
_geom_hbond_publ_flag
N1W H12 N8 0.86(6) 2.64(6) 3.381(2) 146(4) 3_656 yes
N1W H12 N10 0.86(6) 2.61(6) 3.386(3) 151(4) 3_656 yes
N1W H13 O7 0.85(8) 2.62(7) 3.404(2) 153(7) 2_556 yes
N2W H21 N6 0.75(4) 2.51(4) 3.017(3) 127(4) . yes
N2W H23 N2 0.83(5) 2.40(5) 3.032(3) 134(4) 3_556 yes
